data_7208007
loop_
_publ_author_name
'Cui, Guang-Hua'
'He, Cui-Hong'
'Jiao, Cui-Huan'
'Geng, Jian-Chen'
'Blatov, Vladislav A.'

_publ_section_title
;
 Two metal--organic frameworks with unique high-connected binodal network
 topologies: synthesis, structures, and catalytic properties
;
_journal_issue 12
_journal_name_full CrystEngComm
_journal_page_first 4210
_journal_paper_doi 10.1039/c2ce25264c
_journal_volume 14
_journal_year 2012
_chemical_formula_moiety 'C28 H20 Cu2 N9 O8'
_chemical_formula_sum 'C28 H20 Cu2 N9 O8'
_chemical_formula_weight 737.61
_chemical_name_systematic
;
?
;
_space_group_IT_number 14
_symmetry_cell_setting monoclinic
_symmetry_space_group_name_Hall '-P 2yn'
_symmetry_space_group_name_H-M 'P 1 21/n 1'
_atom_sites_solution_hydrogens geom
_atom_sites_solution_primary direct
_atom_sites_solution_secondary difmap
_audit_creation_method SHELXL-97
_cell_angle_alpha 90.00
_cell_angle_beta 113.3370(10)
_cell_angle_gamma 90.00
_cell_formula_units_Z 4
_cell_length_a 15.0607(12)
_cell_length_b 12.1512(10)
_cell_length_c 16.2654(13)
_cell_measurement_temperature 293(2)
_cell_volume 2733.1(4)
_computing_cell_refinement 'SAINT (Bruker, 1999)'
_computing_data_collection 'SMART (Bruker, 1998)'
_computing_data_reduction SAINT
_computing_molecular_graphics 'SHELXTL (Bruker, 1999)'
_computing_publication_material SHELXTL
_computing_structure_refinement 'SHELXL97 (Sheldrick, 2008)'
_computing_structure_solution 'SHELXS97 (Sheldrick, 2008)'
_diffrn_ambient_temperature 293(2)
_diffrn_measured_fraction_theta_full 0.992
_diffrn_measured_fraction_theta_max 0.992
_diffrn_measurement_device_type 'Bruker SMART CCD area-detector'
_diffrn_measurement_method '\f and \w scans'
_diffrn_radiation_monochromator graphite
_diffrn_radiation_source 'fine--focus sealed tube'
_diffrn_radiation_type MoK\a
_diffrn_radiation_wavelength 0.71073
_diffrn_reflns_av_R_equivalents 0.0716
_diffrn_reflns_av_sigmaI/netI 0.0710
_diffrn_reflns_limit_h_max 19
_diffrn_reflns_limit_h_min -19
_diffrn_reflns_limit_k_max 15
_diffrn_reflns_limit_k_min -15
_diffrn_reflns_limit_l_max 21
_diffrn_reflns_limit_l_min -21
_diffrn_reflns_number 24722
_diffrn_reflns_theta_full 27.51
_diffrn_reflns_theta_max 27.51
_diffrn_reflns_theta_min 2.16
_exptl_absorpt_coefficient_mu 1.629
_exptl_absorpt_correction_T_max 0.7781
_exptl_absorpt_correction_T_min 0.6893
_exptl_absorpt_correction_type multi-scan
_exptl_absorpt_process_details '(<i>SADABS</i>; Sheldrick, 1996)'
_exptl_crystal_colour yellow
_exptl_crystal_density_diffrn 1.793
_exptl_crystal_density_method 'not measured'
_exptl_crystal_description block
_exptl_crystal_F_000 1492
_exptl_crystal_size_max 0.29
_exptl_crystal_size_mid 0.27
_exptl_crystal_size_min 0.23
_refine_diff_density_max 0.561
_refine_diff_density_min -0.637
_refine_diff_density_rms 0.092
_refine_ls_extinction_method none
_refine_ls_goodness_of_fit_ref 0.983
_refine_ls_hydrogen_treatment constr
_refine_ls_matrix_type full
_refine_ls_number_parameters 424
_refine_ls_number_reflns 6240
_refine_ls_number_restraints 0
_refine_ls_restrained_S_all 0.983
_refine_ls_R_factor_all 0.0830
_refine_ls_R_factor_gt 0.0428
_refine_ls_shift/su_max 0.001
_refine_ls_shift/su_mean 0.000
_refine_ls_structure_factor_coef Fsqd
_refine_ls_weighting_details 'calc w=1/[\s^2^(Fo^2^)+(0.0500P)^2^+0.0000P] where P=(Fo^2^+2Fc^2^)/3'
_refine_ls_weighting_scheme calc
_refine_ls_wR_factor_gt 0.0934
_refine_ls_wR_factor_ref 0.1099
_reflns_number_gt 4010
_reflns_number_total 6240
_reflns_threshold_expression >2sigma(I)
_cod_data_source_file c2ce25264c.txt
_cod_data_source_block Cu
_cod_depositor_comments
;
The following automatic conversions were performed:

'_exptl_absorpt_correction_type' value 'Multi-scan' changed to
'multi-scan' according to
/home/saulius/struct/CIF-dictionaries/cif_core.dic dictionary named
'cif_core.dic' version 2.4.1 from 2010-06-29.

Automatic conversion script
Id: cif_fix_values 1715 2011-07-08 13:25:40Z adriana 
;
_cod_original_sg_symbol_Hall '-P 2yn '
_cod_original_sg_symbol_H-M 'P 21/n'
_cod_database_code 7208007

loop_
_symmetry_equiv_pos_as_xyz
'x, y, z'
'-x+1/2, y+1/2, -z+1/2'
'-x, -y, -z'
'x-1/2, -y-1/2, z-1/2'

loop_
_atom_site_label
_atom_site_type_symbol
_atom_site_fract_x
_atom_site_fract_y
_atom_site_fract_z
_atom_site_U_iso_or_equiv
_atom_site_adp_type
_atom_site_occupancy
_atom_site_symmetry_multiplicity
_atom_site_calc_flag
_atom_site_refinement_flags
C22 C 0.6608(3) -0.1472(4) 0.8740(2) 0.0459(12) Uani 1 1 d .
H22A H 0.6140 -0.0877 0.8579 0.055 Uiso 1 1 calc R
H22B H 0.6252 -0.2157 0.8575 0.055 Uiso 1 1 calc R
C7 C 1.0548(2) 0.3082(3) 0.5647(2) 0.0195(7) Uani 1 1 d .
C8 C 1.0299(2) 0.3582(3) 0.4821(2) 0.0216(7) Uani 1 1 d .
H8A H 1.0544 0.4277 0.4792 0.026 Uiso 1 1 calc R
O4 O 1.14006(17) 0.13770(19) 0.70079(15) 0.0311(6) Uani 1 1 d .
C10 C 1.0490(3) 0.1429(3) 0.6581(2) 0.0233(8) Uani 1 1 d .
C6 C 1.0186(2) 0.2033(3) 0.5699(2) 0.0195(7) Uani 1 1 d .
Cu1 Cu 0.78626(3) -0.02044(3) 0.22106(3) 0.02106(12) Uani 1 1 d .
Cu2 Cu 0.62777(3) 0.01382(3) 0.30636(3) 0.02478(13) Uani 1 1 d .
O8 O 0.59095(17) 0.12341(18) 0.21082(15) 0.0258(5) Uani 1 1 d .
O1 O 0.81439(17) 0.07120(19) 0.32759(15) 0.0271(6) Uani 1 1 d .
O5 O 0.64043(16) -0.10216(18) 0.22701(14) 0.0227(5) Uani 1 1 d .
O7 O 0.69148(16) 0.08581(18) 0.14199(14) 0.0244(5) Uani 1 1 d .
O2 O 0.89902(18) 0.1499(2) 0.25798(16) 0.0311(6) Uani 1 1 d .
O6 O 0.48503(18) -0.0987(2) 0.20212(17) 0.0345(6) Uani 1 1 d .
N7 N 0.5614(2) 0.1061(2) 0.36633(19) 0.0278(7) Uani 1 1 d .
N1 N 0.7719(2) -0.0991(2) 0.11042(18) 0.0245(7) Uani 1 1 d .
C3 C 0.8781(2) 0.1395(3) 0.3236(2) 0.0234(8) Uani 1 1 d .
C12 C 0.6195(2) 0.1298(2) 0.1468(2) 0.0198(7) Uani 1 1 d .
N6 N 0.7001(2) -0.0743(2) 0.41308(19) 0.0273(7) Uani 1 1 d .
N5 N 0.7602(2) -0.2199(3) 0.5021(2) 0.0367(8) Uani 1 1 d .
N8 N 0.4666(2) 0.2261(2) 0.3894(2) 0.0335(8) Uani 1 1 d .
C4 C 0.9338(2) 0.2026(3) 0.4079(2) 0.0202(7) Uani 1 1 d .
O3 O 0.9866(2) 0.1053(2) 0.68152(18) 0.0446(7) Uani 1 1 d .
C9 C 0.9696(2) 0.3075(3) 0.4038(2) 0.0198(7) Uani 1 1 d .
N2 N 0.7147(2) -0.1459(3) -0.02915(19) 0.0324(8) Uani 1 1 d .
N3 N 0.7441(2) -0.2423(3) 0.0175(2) 0.0385(8) Uani 1 1 d .
C11 C 0.5519(2) -0.1290(3) 0.1814(2) 0.0226(8) Uani 1 1 d .
C24 C 0.5416(3) 0.0803(3) 0.4379(3) 0.0387(10) Uani 1 1 d .
H24A H 0.5664 0.0180 0.4726 0.046 Uiso 1 1 calc R
C14 C 0.7031(3) -0.1859(3) 0.4224(2) 0.0350(9) Uani 1 1 d .
H14A H 0.6677 -0.2335 0.3763 0.042 Uiso 1 1 calc R
C23 C 0.5118(3) 0.1987(3) 0.3373(2) 0.0291(8) Uani 1 1 d .
H23A H 0.5093 0.2384 0.2875 0.035 Uiso 1 1 calc R
C5 C 0.9580(2) 0.1528(3) 0.4912(2) 0.0227(7) Uani 1 1 d .
H5A H 0.9328 0.0838 0.4941 0.027 Uiso 1 1 calc R
N4 N 0.7986(2) -0.1245(3) 0.54570(19) 0.0298(7) Uani 1 1 d .
C27 C 0.4485(3) 0.4238(3) 0.5250(3) 0.0459(11) Uani 1 1 d .
H27A H 0.4138 0.3721 0.5423 0.055 Uiso 1 1 calc R
N9 N 0.4844(3) 0.1502(3) 0.4548(2) 0.0462(9) Uani 1 1 d .
C13 C 0.7626(3) -0.0388(3) 0.4932(2) 0.0299(9) Uani 1 1 d .
H13A H 0.7780 0.0344 0.5092 0.036 Uiso 1 1 calc R
C19 C 0.7217(3) -0.1355(3) 0.8199(2) 0.0327(9) Uani 1 1 d .
C26 C 0.4541(3) 0.4142(3) 0.4431(3) 0.0333(9) Uani 1 1 d .
C2 C 0.7317(3) -0.0629(3) 0.0266(2) 0.0318(9) Uani 1 1 d .
H2A H 0.7176 0.0103 0.0099 0.038 Uiso 1 1 calc R
C16 C 0.8173(3) -0.1269(3) 0.7039(2) 0.0295(9) Uani 1 1 d .
C15 C 0.8678(3) -0.1254(4) 0.6403(2) 0.0360(10) Uani 1 1 d .
H15A H 0.9087 -0.0608 0.6519 0.043 Uiso 1 1 calc R
H15B H 0.9089 -0.1898 0.6509 0.043 Uiso 1 1 calc R
C1 C 0.7771(3) -0.2087(3) 0.1009(2) 0.0315(9) Uani 1 1 d .
H1A H 0.8021 -0.2564 0.1494 0.038 Uiso 1 1 calc R
C20 C 0.7021(3) -0.0530(4) 0.7574(3) 0.0420(10) Uani 1 1 d .
H20A H 0.6564 0.0004 0.7534 0.050 Uiso 1 1 calc R
C18 C 0.7921(3) -0.2115(4) 0.8260(3) 0.0423(10) Uani 1 1 d .
H18A H 0.8079 -0.2663 0.8693 0.051 Uiso 1 1 calc R
C25 C 0.4027(3) 0.3208(3) 0.3807(3) 0.0436(11) Uani 1 1 d .
H25A H 0.3480 0.2973 0.3936 0.052 Uiso 1 1 calc R
H25B H 0.3779 0.3472 0.3194 0.052 Uiso 1 1 calc R
C17 C 0.8396(3) -0.2075(3) 0.7684(3) 0.0405(10) Uani 1 1 d .
H17A H 0.8867 -0.2595 0.7735 0.049 Uiso 1 1 calc R
C21 C 0.7502(3) -0.0488(4) 0.7002(3) 0.0430(11) Uani 1 1 d .
H21A H 0.7366 0.0080 0.6586 0.052 Uiso 1 1 calc R
C28 C 0.5060(3) 0.4903(3) 0.4178(3) 0.0460(11) Uani 1 1 d .
H28A H 0.5105 0.4841 0.3626 0.055 Uiso 1 1 calc R

loop_
_atom_site_aniso_label
_atom_site_aniso_U_11
_atom_site_aniso_U_22
_atom_site_aniso_U_33
_atom_site_aniso_U_23
_atom_site_aniso_U_13
_atom_site_aniso_U_12
C22 0.030(2) 0.082(4) 0.021(2) -0.008(2) 0.0054(17) -0.002(2)
C7 0.0172(16) 0.0224(17) 0.0172(17) 0.0009(14) 0.0051(13) 0.0017(14)
C8 0.0264(18) 0.0183(17) 0.0193(17) -0.0019(14) 0.0080(14) -0.0019(14)
O4 0.0295(14) 0.0286(14) 0.0235(14) 0.0090(11) -0.0020(11) 0.0053(11)
C10 0.032(2) 0.0180(17) 0.0150(17) 0.0000(14) 0.0036(15) 0.0028(15)
C6 0.0165(16) 0.0208(18) 0.0192(17) 0.0003(14) 0.0051(13) 0.0025(14)
Cu1 0.0226(2) 0.0214(2) 0.0147(2) 0.00049(17) 0.00264(17) 0.00276(18)
Cu2 0.0344(3) 0.0232(2) 0.0161(2) 0.00118(18) 0.00930(18) 0.00356(19)
O8 0.0332(14) 0.0253(13) 0.0203(13) 0.0043(10) 0.0122(11) 0.0064(11)
O1 0.0303(14) 0.0253(13) 0.0197(13) -0.0025(10) 0.0035(11) -0.0090(11)
O5 0.0232(13) 0.0214(13) 0.0202(12) -0.0040(10) 0.0051(10) -0.0012(10)
O7 0.0247(13) 0.0264(13) 0.0194(12) 0.0043(10) 0.0059(10) 0.0072(11)
O2 0.0383(15) 0.0333(15) 0.0199(13) -0.0054(11) 0.0097(12) -0.0011(12)
O6 0.0281(14) 0.0409(16) 0.0358(15) -0.0135(12) 0.0141(12) -0.0012(12)
N7 0.0348(18) 0.0261(16) 0.0245(16) 0.0000(13) 0.0138(14) 0.0018(14)
N1 0.0264(16) 0.0292(16) 0.0152(15) -0.0030(12) 0.0053(12) 0.0019(13)
C3 0.0249(19) 0.0205(18) 0.0191(18) 0.0013(14) 0.0026(15) 0.0057(15)
C12 0.0264(18) 0.0123(16) 0.0172(17) -0.0034(13) 0.0048(14) -0.0009(14)
N6 0.0344(18) 0.0287(17) 0.0205(15) 0.0006(13) 0.0127(13) -0.0003(14)
N5 0.046(2) 0.0297(18) 0.0287(18) 0.0040(15) 0.0089(15) 0.0058(15)
N8 0.0359(19) 0.0299(18) 0.0351(19) -0.0069(15) 0.0144(15) 0.0011(15)
C4 0.0196(17) 0.0226(18) 0.0164(17) -0.0031(14) 0.0051(14) 0.0010(14)
O3 0.0401(17) 0.0544(19) 0.0416(17) 0.0214(14) 0.0185(14) -0.0038(14)
C9 0.0211(17) 0.0219(17) 0.0152(16) 0.0016(14) 0.0058(14) 0.0029(14)
N2 0.0285(17) 0.049(2) 0.0203(16) -0.0046(15) 0.0100(13) 0.0011(15)
N3 0.043(2) 0.038(2) 0.0347(19) -0.0074(16) 0.0153(16) -0.0016(16)
C11 0.0267(19) 0.0180(17) 0.0213(18) 0.0035(14) 0.0075(15) 0.0022(15)
C24 0.054(3) 0.035(2) 0.038(2) 0.0096(19) 0.030(2) 0.010(2)
C14 0.042(2) 0.032(2) 0.025(2) -0.0020(17) 0.0082(18) -0.0029(18)
C23 0.032(2) 0.031(2) 0.0226(19) -0.0024(16) 0.0098(16) -0.0008(17)
C5 0.0232(18) 0.0190(17) 0.0232(18) 0.0029(14) 0.0062(14) -0.0023(14)
N4 0.0296(17) 0.0379(19) 0.0214(16) 0.0031(14) 0.0096(13) -0.0012(14)
C27 0.057(3) 0.034(2) 0.059(3) -0.009(2) 0.036(2) -0.006(2)
N9 0.064(3) 0.043(2) 0.044(2) 0.0051(18) 0.0343(19) 0.0094(19)
C13 0.035(2) 0.034(2) 0.0219(19) -0.0019(16) 0.0131(16) -0.0034(17)
C19 0.034(2) 0.044(2) 0.0188(19) -0.0063(17) 0.0096(16) -0.0049(18)
C26 0.032(2) 0.032(2) 0.036(2) -0.0064(18) 0.0122(18) 0.0051(17)
C2 0.031(2) 0.038(2) 0.024(2) 0.0011(17) 0.0097(16) 0.0042(17)
C16 0.028(2) 0.040(2) 0.0196(18) -0.0025(16) 0.0081(16) -0.0011(17)
C15 0.027(2) 0.058(3) 0.0195(19) 0.0051(18) 0.0056(16) 0.0029(19)
C1 0.033(2) 0.033(2) 0.026(2) 0.0001(17) 0.0098(17) 0.0026(17)
C20 0.038(2) 0.051(3) 0.039(2) -0.004(2) 0.017(2) 0.012(2)
C18 0.048(3) 0.049(3) 0.030(2) 0.011(2) 0.015(2) 0.009(2)
C25 0.035(2) 0.038(2) 0.053(3) -0.013(2) 0.012(2) 0.0035(19)
C17 0.045(3) 0.044(3) 0.039(2) 0.005(2) 0.023(2) 0.010(2)
C21 0.050(3) 0.048(3) 0.035(2) 0.010(2) 0.020(2) 0.010(2)
C28 0.058(3) 0.046(3) 0.041(3) -0.010(2) 0.027(2) 0.001(2)

loop_
_atom_type_symbol
_atom_type_description
_atom_type_scat_dispersion_real
_atom_type_scat_dispersion_imag
_atom_type_scat_source
C C 0.0033 0.0016 'International Tables Vol C Tables 4.2.6.8 and 6.1.1.4'
H H 0.0000 0.0000 'International Tables Vol C Tables 4.2.6.8 and 6.1.1.4'
N N 0.0061 0.0033 'International Tables Vol C Tables 4.2.6.8 and 6.1.1.4'
O O 0.0106 0.0060 'International Tables Vol C Tables 4.2.6.8 and 6.1.1.4'
Cu Cu 0.3201 1.2651 'International Tables Vol C Tables 4.2.6.8 and 6.1.1.4'

loop_
_geom_angle_atom_site_label_1
_geom_angle_atom_site_label_2
_geom_angle_atom_site_label_3
_geom_angle
_geom_angle_site_symmetry_1
_geom_angle_site_symmetry_3
N2 C22 C19 115.0(3) 1_556 .
N2 C22 H22A 108.5 1_556 .
C19 C22 H22A 108.5 . .
N2 C22 H22B 108.5 1_556 .
C19 C22 H22B 108.5 . .
H22A C22 H22B 107.5 . .
C8 C7 C6 119.7(3) . .
C8 C7 C12 118.2(3) . 4_666
C6 C7 C12 122.1(3) . 4_666
C9 C8 C7 121.7(3) . .
C9 C8 H8A 119.1 . .
C7 C8 H8A 119.1 . .
C10 O4 Cu1 127.5(2) . 3_756
O3 C10 O4 127.1(3) . .
O3 C10 C6 119.4(3) . .
O4 C10 C6 113.5(3) . .
C5 C6 C7 118.4(3) . .
C5 C6 C10 120.2(3) . .
C7 C6 C10 121.3(3) . .
O4 Cu1 O1 88.33(10) 3_756 .
O4 Cu1 N1 93.97(11) 3_756 .
O1 Cu1 N1 171.60(11) . .
O4 Cu1 O7 170.10(10) 3_756 .
O1 Cu1 O7 92.96(10) . .
N1 Cu1 O7 86.16(10) . .
O8 Cu2 N6 163.65(11) . .
O8 Cu2 O5 92.12(9) . .
N6 Cu2 O5 91.46(11) . .
O8 Cu2 N7 88.08(11) . .
N6 Cu2 N7 94.82(12) . .
O5 Cu2 N7 156.82(11) . .
C12 O8 Cu2 127.6(2) . .
C3 O1 Cu1 103.1(2) . .
C11 O5 Cu2 102.2(2) . .
C12 O7 Cu1 131.7(2) . .
C23 N7 C24 102.6(3) . .
C23 N7 Cu2 128.4(2) . .
C24 N7 Cu2 128.1(3) . .
C2 N1 C1 103.5(3) . .
C2 N1 Cu1 128.0(3) . .
C1 N1 Cu1 126.4(2) . .
O2 C3 O1 124.0(3) . .
O2 C3 C4 119.7(3) . .
O1 C3 C4 116.1(3) . .
O7 C12 O8 127.7(3) . .
O7 C12 C7 115.7(3) . 4_565
O8 C12 C7 116.4(3) . 4_565
C13 N6 C14 103.4(3) . .
C13 N6 Cu2 127.9(3) . .
C14 N6 Cu2 128.6(2) . .
C14 N5 N4 102.9(3) . .
C23 N8 N9 109.9(3) . .
C23 N8 C25 128.2(4) . .
N9 N8 C25 121.8(3) . .
C5 C4 C9 119.1(3) . .
C5 C4 C3 120.1(3) . .
C9 C4 C3 120.6(3) . .
C8 C9 C4 119.2(3) . .
C8 C9 C11 116.3(3) . 2_655
C4 C9 C11 124.5(3) . 2_655
C2 N2 N3 110.0(3) . .
C2 N2 C22 128.8(4) . 1_554
N3 N2 C22 120.6(3) . 1_554
C1 N3 N2 102.3(3) . .
O6 C11 O5 122.5(3) . .
O6 C11 C9 120.1(3) . 2_645
O5 C11 C9 117.2(3) . 2_645
N9 C24 N7 114.7(4) . .
N9 C24 H24A 122.6 . .
N7 C24 H24A 122.6 . .
N5 C14 N6 113.9(3) . .
N5 C14 H14A 123.1 . .
N6 C14 H14A 123.1 . .
N8 C23 N7 110.1(3) . .
N8 C23 H23A 124.9 . .
N7 C23 H23A 124.9 . .
C6 C5 C4 121.9(3) . .
C6 C5 H5A 119.0 . .
C4 C5 H5A 119.0 . .
C13 N4 N5 110.7(3) . .
C13 N4 C15 128.3(3) . .
N5 N4 C15 120.9(3) . .
C26 C27 C28 120.8(4) . 3_666
C26 C27 H27A 119.6 . .
C28 C27 H27A 119.6 3_666 .
C24 N9 N8 102.6(3) . .
N4 C13 N6 109.0(3) . .
N4 C13 H13A 125.5 . .
N6 C13 H13A 125.5 . .
C20 C19 C18 118.3(4) . .
C20 C19 C22 119.9(4) . .
C18 C19 C22 121.5(4) . .
C27 C26 C28 119.6(4) . .
C27 C26 C25 120.1(4) . .
C28 C26 C25 120.2(4) . .
N2 C2 N1 109.8(3) . .
N2 C2 H2A 125.1 . .
N1 C2 H2A 125.1 . .
C21 C16 C17 118.6(4) . .
C21 C16 C15 121.7(4) . .
C17 C16 C15 119.7(3) . .
N4 C15 C16 112.1(3) . .
N4 C15 H15A 109.2 . .
C16 C15 H15A 109.2 . .
N4 C15 H15B 109.2 . .
C16 C15 H15B 109.2 . .
H15A C15 H15B 107.9 . .
N3 C1 N1 114.3(3) . .
N3 C1 H1A 122.8 . .
N1 C1 H1A 122.8 . .
C19 C20 C21 120.5(4) . .
C19 C20 H20A 119.8 . .
C21 C20 H20A 119.8 . .
C19 C18 C17 121.1(4) . .
C19 C18 H18A 119.5 . .
C17 C18 H18A 119.5 . .
N8 C25 C26 112.3(3) . .
N8 C25 H25A 109.1 . .
C26 C25 H25A 109.1 . .
N8 C25 H25B 109.1 . .
C26 C25 H25B 109.1 . .
H25A C25 H25B 107.9 . .
C16 C17 C18 120.3(4) . .
C16 C17 H17A 119.8 . .
C18 C17 H17A 119.8 . .
C16 C21 C20 121.1(4) . .
C16 C21 H21A 119.5 . .
C20 C21 H21A 119.5 . .
C26 C28 C27 119.6(4) . 3_666
C26 C28 H28A 120.2 . .
C27 C28 H28A 120.2 3_666 .

loop_
_geom_bond_atom_site_label_1
_geom_bond_atom_site_label_2
_geom_bond_distance
_geom_bond_site_symmetry_2
C22 N2 1.459(4) 1_556
C22 C19 1.507(5) .
C22 H22A 0.9700 .
C22 H22B 0.9700 .
C7 C8 1.385(4) .
C7 C6 1.402(4) .
C7 C12 1.506(4) 4_666
C8 C9 1.382(4) .
C8 H8A 0.9300 .
O4 C10 1.270(4) .
O4 Cu1 1.939(2) 3_756
C10 O3 1.234(4) .
C10 C6 1.512(4) .
C6 C5 1.386(4) .
Cu1 O4 1.939(2) 3_756
Cu1 O1 1.960(2) .
Cu1 N1 1.973(3) .
Cu1 O7 1.976(2) .
Cu2 O8 1.953(2) .
Cu2 N6 1.961(3) .
Cu2 O5 1.971(2) .
Cu2 N7 1.995(3) .
O8 C12 1.276(4) .
O1 C3 1.289(4) .
O5 C11 1.285(4) .
O7 C12 1.239(4) .
O2 C3 1.234(4) .
O6 C11 1.237(4) .
N7 C23 1.329(4) .
N7 C24 1.348(4) .
N1 C2 1.329(4) .
N1 C1 1.346(4) .
C3 C4 1.504(4) .
C12 C7 1.506(4) 4_565
N6 C13 1.341(4) .
N6 C14 1.364(4) .
N5 C14 1.307(4) .
N5 N4 1.363(4) .
N8 C23 1.323(4) .
N8 N9 1.352(4) .
N8 C25 1.471(5) .
C4 C5 1.394(4) .
C4 C9 1.396(4) .
C9 C11 1.505(4) 2_655
N2 C2 1.312(4) .
N2 N3 1.370(4) .
N2 C22 1.459(4) 1_554
N3 C1 1.311(4) .
C11 C9 1.505(4) 2_645
C24 N9 1.314(5) .
C24 H24A 0.9300 .
C14 H14A 0.9300 .
C23 H23A 0.9300 .
C5 H5A 0.9300 .
N4 C13 1.319(4) .
N4 C15 1.477(4) .
C27 C26 1.372(5) .
C27 C28 1.386(5) 3_666
C27 H27A 0.9300 .
C13 H13A 0.9300 .
C19 C20 1.374(5) .
C19 C18 1.379(5) .
C26 C28 1.374(6) .
C26 C25 1.515(5) .
C2 H2A 0.9300 .
C16 C21 1.371(5) .
C16 C17 1.377(5) .
C16 C15 1.507(5) .
C15 H15A 0.9700 .
C15 H15B 0.9700 .
C1 H1A 0.9300 .
C20 C21 1.388(6) .
C20 H20A 0.9300 .
C18 C17 1.386(5) .
C18 H18A 0.9300 .
C25 H25A 0.9700 .
C25 H25B 0.9700 .
C17 H17A 0.9300 .
C21 H21A 0.9300 .
C28 C27 1.386(5) 3_666
C28 H28A 0.9300 .
